data_7124974
loop_
_publ_author_name
'Kwon, Yubin M.'
'Delgado, Mayra'
'Zakharov, Lev N.'
'Seda, Takele'
'Gilbertson, John D.'

_publ_section_title
;
 Nitrite reduction by a pyridinediimine complex with a proton-responsive
 secondary coordination sphere.
;
_journal_issue 73
_journal_name_full 'Chemical communications (Cambridge, England)'
_journal_page_first 11016
_journal_page_last 11019
_journal_paper_doi 10.1039/c6cc05962g
_journal_volume 52
_journal_year 2016
_chemical_formula_sum 'C29 H41 F6 Fe N4 O2 P'
_chemical_formula_weight 678.48
_space_group_crystal_system monoclinic
_space_group_IT_number 14
_space_group_name_Hall '-P 2ybc'
_space_group_name_H-M_alt 'P 1 21/c 1'
_atom_sites_solution_hydrogens mixed
_audit_creation_method SHELXL-2013
_audit_update_record
;
2016-07-19 deposited with the CCDC.
2016-08-16 downloaded from the CCDC.
;
_cell_angle_alpha 90
_cell_angle_beta 99.237(5)
_cell_angle_gamma 90
_cell_formula_units_Z 4
_cell_length_a 21.0286(15)
_cell_length_b 8.7204(7)
_cell_length_c 17.6555(12)
_cell_measurement_reflns_used 3136
_cell_measurement_temperature 173(2)
_cell_measurement_theta_max 65.67
_cell_measurement_theta_min 4.26
_cell_volume 3195.6(4)
_computing_cell_refinement 'Bruker SAINT'
_computing_data_collection 'Bruker APEX2'
_computing_data_reduction 'Bruker SAINT'
_computing_molecular_graphics 'Bruker SHELXTL'
_computing_publication_material 'Bruker SHELXTL'
_computing_structure_refinement 'SHELXL-2013 (Sheldrick 2013)'
_computing_structure_solution 'SHELXS-97 (Sheldrick 2008)'
_diffrn_ambient_temperature 173(2)
_diffrn_measured_fraction_theta_full 0.973
_diffrn_measured_fraction_theta_max 0.995
_diffrn_measurement_device_type 'Bruker APEX-II CCD'
_diffrn_measurement_method '\f and \w scans'
_diffrn_radiation_type CuK\a
_diffrn_radiation_wavelength 1.54178
_diffrn_reflns_av_R_equivalents 0.1332
_diffrn_reflns_av_unetI/netI 0.0980
_diffrn_reflns_Laue_measured_fraction_full 0.973
_diffrn_reflns_Laue_measured_fraction_max 0.995
_diffrn_reflns_limit_h_max 25
_diffrn_reflns_limit_h_min -24
_diffrn_reflns_limit_k_max 10
_diffrn_reflns_limit_k_min -10
_diffrn_reflns_limit_l_max 21
_diffrn_reflns_limit_l_min -18
_diffrn_reflns_number 27682
_diffrn_reflns_point_group_measured_fraction_full 0.973
_diffrn_reflns_point_group_measured_fraction_max 0.995
_diffrn_reflns_theta_full 67.679
_diffrn_reflns_theta_max 66.754
_diffrn_reflns_theta_min 2.128
_diffrn_source 'micro-focus Incoatec I\mS'
_exptl_absorpt_coefficient_mu 4.857
_exptl_absorpt_correction_T_max 0.7528
_exptl_absorpt_correction_T_min 0.5846
_exptl_absorpt_correction_type multi-scan
_exptl_absorpt_process_details SADABS
_exptl_crystal_colour brown
_exptl_crystal_density_diffrn 1.410
_exptl_crystal_description plate
_exptl_crystal_F_000 1416
_exptl_crystal_size_max 0.014
_exptl_crystal_size_mid 0.012
_exptl_crystal_size_min 0.010
_refine_diff_density_max 0.501
_refine_diff_density_min -0.654
_refine_diff_density_rms 0.077
_refine_ls_extinction_method none
_refine_ls_goodness_of_fit_ref 1.008
_refine_ls_hydrogen_treatment mixed
_refine_ls_matrix_type full
_refine_ls_number_parameters 392
_refine_ls_number_reflns 5641
_refine_ls_number_restraints 0
_refine_ls_restrained_S_all 1.008
_refine_ls_R_factor_all 0.1132
_refine_ls_R_factor_gt 0.0647
_refine_ls_shift/su_max 0.000
_refine_ls_shift/su_mean 0.000
_refine_ls_structure_factor_coef Fsqd
_refine_ls_weighting_details 'w=1/[\s^2^(Fo^2^)+(0.0730P)^2^+1.5350P] where P=(Fo^2^+2Fc^2^)/3'
_refine_ls_weighting_scheme calc
_refine_ls_wR_factor_gt 0.1394
_refine_ls_wR_factor_ref 0.1614
_reflns_Friedel_coverage 0.000
_reflns_number_gt 3555
_reflns_number_total 5641
_reflns_threshold_expression 'I > 2\s(I)'
_cod_data_source_file c6cc05962g2.cif
_cod_data_source_block gilb174a
_cod_original_sg_symbol_H-M 'P 21/c'
_cod_database_code 7124974
_shelx_space_group_comment
; 
The symmetry employed for this shelxl refinement is uniquely defined 
by the following loop, which should always be used as a source of 
symmetry information in preference to the above space-group names. 
They are only intended as comments. 
;
_shelx_estimated_absorpt_t_min 0.935
_shelx_estimated_absorpt_t_max 0.953
_shelxl_version_number 2013-4

loop_
_space_group_symop_operation_xyz
'x, y, z'
'-x, y+1/2, -z+1/2'
'-x, -y, -z'
'x, -y-1/2, z-1/2'

loop_
_atom_site_label
_atom_site_type_symbol
_atom_site_fract_x
_atom_site_fract_y
_atom_site_fract_z
_atom_site_U_iso_or_equiv
_atom_site_adp_type
_atom_site_occupancy
_atom_site_site_symmetry_order
_atom_site_calc_flag
_atom_site_refinement_flags_posn
_atom_site_refinement_flags_adp
Fe1 Fe 0.26776(3) 0.16571(8) 0.39072(4) 0.0268(2) Uani 1 1 d . .
O1 O 0.32303(18) -0.0858(5) 0.4836(2) 0.0551(10) Uani 1 1 d . .
O2 O 0.23916(19) -0.0037(5) 0.2492(2) 0.0610(11) Uani 1 1 d . .
N1 N 0.34172(16) 0.2771(4) 0.36437(19) 0.0258(8) Uani 1 1 d . .
N2 N 0.27338(17) 0.3287(4) 0.45922(19) 0.0278(8) Uani 1 1 d . .
N3 N 0.18113(16) 0.1641(4) 0.41833(19) 0.0285(8) Uani 1 1 d . .
N4 N 0.09249(18) -0.2104(4) 0.3658(2) 0.0297(9) Uani 1 1 d . .
C1 C 0.4259(2) 0.4774(6) 0.4040(3) 0.0442(13) Uani 1 1 d . .
H1A H 0.4455 0.4353 0.3617 0.066 Uiso 1 1 calc R U
H1B H 0.4561 0.4671 0.4521 0.066 Uiso 1 1 calc R U
H1C H 0.4158 0.5860 0.3942 0.066 Uiso 1 1 calc R U
C2 C 0.3651(2) 0.3912(5) 0.4100(2) 0.0278(10) Uani 1 1 d . .
C3 C 0.3254(2) 0.4266(5) 0.4669(2) 0.0286(10) Uani 1 1 d . .
C4 C 0.3305(2) 0.5443(6) 0.5189(3) 0.0365(12) Uani 1 1 d . .
H4A H 0.3666 0.6111 0.5241 0.044 Uiso 1 1 calc R U
C5 C 0.2828(2) 0.5661(6) 0.5643(3) 0.0431(13) Uani 1 1 d . .
H5A H 0.2869 0.6463 0.6012 0.052 Uiso 1 1 calc R U
C6 C 0.2296(2) 0.4708(6) 0.5554(3) 0.0366(12) Uani 1 1 d . .
H6A H 0.1967 0.4857 0.5857 0.044 Uiso 1 1 calc R U
C7 C 0.2246(2) 0.3521(5) 0.5013(2) 0.0288(10) Uani 1 1 d . .
C8 C 0.1718(2) 0.2519(6) 0.4775(2) 0.0304(11) Uani 1 1 d . .
C9 C 0.1129(2) 0.2476(6) 0.5153(3) 0.0409(12) Uani 1 1 d . .
H9A H 0.0827 0.1707 0.4899 0.061 Uiso 1 1 calc R U
H9B H 0.0921 0.3486 0.5111 0.061 Uiso 1 1 calc R U
H9C H 0.1252 0.2208 0.5696 0.061 Uiso 1 1 calc R U
C10 C 0.1282(2) 0.0625(5) 0.3834(3) 0.0328(11) Uani 1 1 d . .
H10A H 0.1256 0.0636 0.3269 0.039 Uiso 1 1 calc R U
H10B H 0.0869 0.1016 0.3957 0.039 Uiso 1 1 calc R U
C11 C 0.1385(2) -0.1008(5) 0.4124(3) 0.0324(11) Uani 1 1 d . .
H11A H 0.1833 -0.1324 0.4099 0.039 Uiso 1 1 calc R U
H11B H 0.1323 -0.1053 0.4668 0.039 Uiso 1 1 calc R U
C12 C 0.1145(2) -0.3737(6) 0.3789(3) 0.0400(12) Uani 1 1 d . .
H12A H 0.0806 -0.4430 0.3528 0.048 Uiso 1 1 calc R U
H12B H 0.1203 -0.3962 0.4346 0.048 Uiso 1 1 calc R U
C13 C 0.1766(3) -0.4065(6) 0.3499(3) 0.0485(14) Uani 1 1 d . .
H13A H 0.1888 -0.5138 0.3602 0.073 Uiso 1 1 calc R U
H13B H 0.2106 -0.3393 0.3760 0.073 Uiso 1 1 calc R U
H13C H 0.1709 -0.3875 0.2945 0.073 Uiso 1 1 calc R U
C14 C 0.0246(2) -0.1887(7) 0.3813(3) 0.0465(14) Uani 1 1 d . .
H14A H 0.0163 -0.0777 0.3865 0.056 Uiso 1 1 calc R U
H14B H 0.0204 -0.2385 0.4306 0.056 Uiso 1 1 calc R U
C15 C -0.0255(2) -0.2541(7) 0.3189(3) 0.0522(15) Uani 1 1 d . .
H15A H -0.0685 -0.2369 0.3319 0.078 Uiso 1 1 calc R U
H15B H -0.0183 -0.3644 0.3141 0.078 Uiso 1 1 calc R U
H15C H -0.0224 -0.2035 0.2701 0.078 Uiso 1 1 calc R U
C16 C 0.3711(2) 0.2446(5) 0.2970(2) 0.0280(10) Uani 1 1 d . .
C17 C 0.4215(2) 0.1382(5) 0.3010(3) 0.0337(11) Uani 1 1 d . .
C18 C 0.4446(2) 0.1026(6) 0.2332(3) 0.0409(12) Uani 1 1 d . .
H18A H 0.4781 0.0293 0.2340 0.049 Uiso 1 1 calc R U
C19 C 0.4190(2) 0.1727(7) 0.1652(3) 0.0454(13) Uani 1 1 d . .
H19A H 0.4354 0.1477 0.1196 0.054 Uiso 1 1 calc R U
C20 C 0.3702(2) 0.2782(6) 0.1624(3) 0.0408(13) Uani 1 1 d . .
H20A H 0.3532 0.3251 0.1149 0.049 Uiso 1 1 calc R U
C21 C 0.3452(2) 0.3178(5) 0.2286(3) 0.0316(11) Uani 1 1 d . .
C22 C 0.4499(2) 0.0602(6) 0.3748(3) 0.0410(13) Uani 1 1 d . .
H22A H 0.4280 0.1016 0.4167 0.049 Uiso 1 1 calc R U
C23 C 0.4385(3) -0.1116(7) 0.3699(3) 0.0568(16) Uani 1 1 d . .
H23A H 0.3922 -0.1317 0.3565 0.085 Uiso 1 1 calc R U
H23B H 0.4549 -0.1588 0.4195 0.085 Uiso 1 1 calc R U
H23C H 0.4610 -0.1551 0.3304 0.085 Uiso 1 1 calc R U
C24 C 0.5228(2) 0.0938(8) 0.3959(4) 0.0593(16) Uani 1 1 d . .
H24A H 0.5297 0.2049 0.3990 0.089 Uiso 1 1 calc R U
H24B H 0.5455 0.0507 0.3565 0.089 Uiso 1 1 calc R U
H24C H 0.5394 0.0470 0.4456 0.089 Uiso 1 1 calc R U
C25 C 0.2924(2) 0.4374(6) 0.2254(3) 0.0391(12) Uani 1 1 d . .
H25A H 0.2781 0.4395 0.2767 0.047 Uiso 1 1 calc R U
C26 C 0.2335(3) 0.3968(8) 0.1655(4) 0.0631(18) Uani 1 1 d . .
H26A H 0.2184 0.2937 0.1758 0.095 Uiso 1 1 calc R U
H26B H 0.2454 0.3996 0.1141 0.095 Uiso 1 1 calc R U
H26C H 0.1990 0.4711 0.1684 0.095 Uiso 1 1 calc R U
C27 C 0.3166(3) 0.5963(7) 0.2101(4) 0.0610(17) Uani 1 1 d . .
H27A H 0.3542 0.6209 0.2487 0.092 Uiso 1 1 calc R U
H27B H 0.2825 0.6716 0.2130 0.092 Uiso 1 1 calc R U
H27C H 0.3289 0.5993 0.1589 0.092 Uiso 1 1 calc R U
C28 C 0.3034(2) 0.0070(6) 0.4474(3) 0.0369(12) Uani 1 1 d . .
C29 C 0.2497(2) 0.0659(6) 0.3027(3) 0.0437(13) Uani 1 1 d . .
P1 P 0.92835(6) 0.23226(16) 0.86757(7) 0.0370(3) Uani 1 1 d . .
F1 F 1.00100(13) 0.1889(4) 0.86108(17) 0.0551(9) Uani 1 1 d . .
F2 F 0.92966(17) 0.3636(4) 0.80550(17) 0.0615(9) Uani 1 1 d . .
F3 F 0.85644(15) 0.2728(4) 0.8737(2) 0.0704(10) Uani 1 1 d . .
F4 F 0.92788(16) 0.1003(4) 0.92871(17) 0.0598(9) Uani 1 1 d . .
F5 F 0.95367(16) 0.3514(4) 0.93373(16) 0.0595(9) Uani 1 1 d . .
F6 F 0.90491(15) 0.1150(4) 0.79867(17) 0.0573(9) Uani 1 1 d . .
H4N H 0.091(2) -0.190(5) 0.316(3) 0.034(13) Uiso 1 1 d . .

loop_
_atom_site_aniso_label
_atom_site_aniso_U_11
_atom_site_aniso_U_22
_atom_site_aniso_U_33
_atom_site_aniso_U_23
_atom_site_aniso_U_13
_atom_site_aniso_U_12
Fe1 0.0289(4) 0.0244(4) 0.0269(4) -0.0018(3) 0.0038(3) 0.0002(3)
O1 0.049(2) 0.054(3) 0.060(3) 0.012(2) 0.0041(19) -0.003(2)
O2 0.067(3) 0.069(3) 0.047(2) -0.017(2) 0.0062(19) -0.030(2)
N1 0.0279(19) 0.023(2) 0.0260(19) -0.0028(16) 0.0020(15) 0.0034(16)
N2 0.032(2) 0.028(2) 0.0221(18) 0.0039(16) 0.0013(15) 0.0027(18)
N3 0.031(2) 0.026(2) 0.0269(19) -0.0018(17) -0.0011(15) 0.0014(17)
N4 0.038(2) 0.025(2) 0.025(2) -0.0039(17) 0.0036(17) -0.0018(17)
C1 0.044(3) 0.042(3) 0.046(3) -0.006(3) 0.005(2) -0.013(3)
C2 0.031(2) 0.023(3) 0.029(2) 0.002(2) 0.0010(18) 0.004(2)
C3 0.036(3) 0.020(3) 0.028(2) -0.0012(19) -0.0040(19) -0.002(2)
C4 0.046(3) 0.024(3) 0.037(3) -0.007(2) -0.001(2) -0.008(2)
C5 0.058(3) 0.035(3) 0.035(3) -0.011(2) 0.003(2) 0.002(3)
C6 0.046(3) 0.034(3) 0.029(3) -0.006(2) 0.008(2) 0.006(2)
C7 0.037(3) 0.025(3) 0.023(2) 0.0011(19) 0.0009(18) 0.005(2)
C8 0.030(2) 0.031(3) 0.029(2) 0.001(2) 0.0014(19) 0.007(2)
C9 0.037(3) 0.044(3) 0.044(3) -0.004(3) 0.012(2) 0.001(2)
C10 0.034(3) 0.028(3) 0.035(3) -0.002(2) 0.002(2) -0.004(2)
C11 0.034(3) 0.030(3) 0.031(3) -0.003(2) -0.0038(19) -0.004(2)
C12 0.053(3) 0.029(3) 0.037(3) 0.000(2) 0.007(2) 0.000(2)
C13 0.059(4) 0.034(3) 0.051(3) 0.002(3) 0.005(3) 0.019(3)
C14 0.040(3) 0.052(4) 0.049(3) -0.011(3) 0.013(2) -0.004(3)
C15 0.043(3) 0.070(4) 0.044(3) -0.011(3) 0.008(2) -0.011(3)
C16 0.030(2) 0.022(3) 0.032(2) -0.004(2) 0.0051(19) -0.003(2)
C17 0.034(3) 0.029(3) 0.039(3) -0.002(2) 0.008(2) -0.001(2)
C18 0.035(3) 0.039(3) 0.051(3) -0.006(3) 0.013(2) 0.003(2)
C19 0.043(3) 0.051(4) 0.045(3) -0.012(3) 0.019(2) -0.009(3)
C20 0.044(3) 0.048(3) 0.032(3) 0.001(2) 0.010(2) -0.008(3)
C21 0.034(2) 0.029(3) 0.032(2) 0.001(2) 0.0051(19) 0.001(2)
C22 0.030(3) 0.043(3) 0.049(3) 0.000(3) 0.004(2) 0.009(2)
C23 0.061(4) 0.044(4) 0.065(4) 0.005(3) 0.008(3) 0.007(3)
C24 0.038(3) 0.064(4) 0.070(4) 0.004(3) -0.006(3) 0.009(3)
C25 0.047(3) 0.040(3) 0.029(3) 0.003(2) 0.002(2) 0.007(2)
C26 0.051(4) 0.059(4) 0.070(4) -0.014(3) -0.017(3) 0.016(3)
C27 0.077(4) 0.033(3) 0.071(4) 0.010(3) 0.006(3) 0.014(3)
C28 0.024(3) 0.031(3) 0.056(3) -0.010(3) 0.009(2) -0.005(2)
C29 0.045(3) 0.034(3) 0.056(3) -0.009(3) 0.020(3) -0.007(2)
P1 0.0411(7) 0.0402(8) 0.0292(6) 0.0018(6) 0.0040(5) -0.0028(6)
F1 0.0400(16) 0.073(2) 0.0510(18) -0.0004(16) 0.0049(13) 0.0024(16)
F2 0.091(2) 0.052(2) 0.0392(17) 0.0145(15) 0.0051(16) -0.0037(18)
F3 0.0447(19) 0.079(3) 0.090(3) 0.005(2) 0.0194(17) 0.0143(18)
F4 0.079(2) 0.052(2) 0.0505(19) 0.0171(16) 0.0173(16) -0.0048(18)
F5 0.086(2) 0.056(2) 0.0355(16) -0.0126(15) 0.0063(15) -0.0131(18)
F6 0.062(2) 0.053(2) 0.0516(19) -0.0139(16) -0.0088(15) -0.0042(16)

loop_
_atom_type_symbol
_atom_type_description
_atom_type_scat_dispersion_real
_atom_type_scat_dispersion_imag
_atom_type_scat_source
C C 0.0181 0.0091 'International Tables Vol C Tables 4.2.6.8 and 6.1.1.4'
H H 0.0000 0.0000 'International Tables Vol C Tables 4.2.6.8 and 6.1.1.4'
N N 0.0311 0.0180 'International Tables Vol C Tables 4.2.6.8 and 6.1.1.4'
O O 0.0492 0.0322 'International Tables Vol C Tables 4.2.6.8 and 6.1.1.4'
F F 0.0727 0.0534 'International Tables Vol C Tables 4.2.6.8 and 6.1.1.4'
P P 0.2955 0.4335 'International Tables Vol C Tables 4.2.6.8 and 6.1.1.4'
Fe Fe -1.1336 3.1974 'International Tables Vol C Tables 4.2.6.8 and 6.1.1.4'

loop_
_geom_angle_atom_site_label_1
_geom_angle_atom_site_label_2
_geom_angle_atom_site_label_3
_geom_angle
C29 Fe1 C28 97.0(3)
C29 Fe1 N2 158.6(2)
C28 Fe1 N2 104.41(19)
C29 Fe1 N1 95.86(19)
C28 Fe1 N1 103.79(18)
N2 Fe1 N1 78.74(15)
C29 Fe1 N3 97.96(19)
C28 Fe1 N3 100.21(18)
N2 Fe1 N3 78.92(15)
N1 Fe1 N3 150.53(16)
C2 N1 C16 118.7(4)
C2 N1 Fe1 117.4(3)
C16 N1 Fe1 123.9(3)
C7 N2 C3 120.3(4)
C7 N2 Fe1 119.4(3)
C3 N2 Fe1 120.3(3)
C8 N3 C10 118.3(4)
C8 N3 Fe1 116.8(3)
C10 N3 Fe1 124.6(3)
C12 N4 C14 111.6(4)
C12 N4 C11 111.2(4)
C14 N4 C11 111.4(4)
C12 N4 H4N 108(3)
C14 N4 H4N 106(3)
C11 N4 H4N 109(3)
C2 C1 H1A 109.5
C2 C1 H1B 109.5
H1A C1 H1B 109.5
C2 C1 H1C 109.5
H1A C1 H1C 109.5
H1B C1 H1C 109.5
N1 C2 C3 112.7(4)
N1 C2 C1 124.7(4)
C3 C2 C1 122.6(4)
C4 C3 N2 120.3(4)
C4 C3 C2 129.6(4)
N2 C3 C2 109.8(4)
C3 C4 C5 120.1(5)
C3 C4 H4A 119.9
C5 C4 H4A 119.9
C6 C5 C4 119.8(5)
C6 C5 H5A 120.1
C4 C5 H5A 120.1
C5 C6 C7 119.5(4)
C5 C6 H6A 120.2
C7 C6 H6A 120.2
N2 C7 C6 119.8(4)
N2 C7 C8 111.3(4)
C6 C7 C8 128.7(4)
N3 C8 C7 112.1(4)
N3 C8 C9 124.8(4)
C7 C8 C9 123.1(4)
C8 C9 H9A 109.5
C8 C9 H9B 109.5
H9A C9 H9B 109.5
C8 C9 H9C 109.5
H9A C9 H9C 109.5
H9B C9 H9C 109.5
N3 C10 C11 111.4(4)
N3 C10 H10A 109.3
C11 C10 H10A 109.3
N3 C10 H10B 109.3
C11 C10 H10B 109.3
H10A C10 H10B 108.0
N4 C11 C10 111.5(4)
N4 C11 H11A 109.3
C10 C11 H11A 109.3
N4 C11 H11B 109.3
C10 C11 H11B 109.3
H11A C11 H11B 108.0
N4 C12 C13 113.0(4)
N4 C12 H12A 109.0
C13 C12 H12A 109.0
N4 C12 H12B 109.0
C13 C12 H12B 109.0
H12A C12 H12B 107.8
C12 C13 H13A 109.5
C12 C13 H13B 109.5
H13A C13 H13B 109.5
C12 C13 H13C 109.5
H13A C13 H13C 109.5
H13B C13 H13C 109.5
N4 C14 C15 113.1(4)
N4 C14 H14A 109.0
C15 C14 H14A 109.0
N4 C14 H14B 109.0
C15 C14 H14B 109.0
H14A C14 H14B 107.8
C14 C15 H15A 109.5
C14 C15 H15B 109.5
H15A C15 H15B 109.5
C14 C15 H15C 109.5
H15A C15 H15C 109.5
H15B C15 H15C 109.5
C21 C16 C17 122.2(4)
C21 C16 N1 117.4(4)
C17 C16 N1 120.3(4)
C18 C17 C16 117.9(4)
C18 C17 C22 119.8(4)
C16 C17 C22 122.3(4)
C19 C18 C17 120.5(5)
C19 C18 H18A 119.7
C17 C18 H18A 119.7
C20 C19 C18 120.8(4)
C20 C19 H19A 119.6
C18 C19 H19A 119.6
C19 C20 C21 121.0(5)
C19 C20 H20A 119.5
C21 C20 H20A 119.5
C16 C21 C20 117.5(4)
C16 C21 C25 121.9(4)
C20 C21 C25 120.6(4)
C17 C22 C23 111.0(4)
C17 C22 C24 111.3(4)
C23 C22 C24 110.0(5)
C17 C22 H22A 108.1
C23 C22 H22A 108.1
C24 C22 H22A 108.1
C22 C23 H23A 109.5
C22 C23 H23B 109.5
H23A C23 H23B 109.5
C22 C23 H23C 109.5
H23A C23 H23C 109.5
H23B C23 H23C 109.5
C22 C24 H24A 109.5
C22 C24 H24B 109.5
H24A C24 H24B 109.5
C22 C24 H24C 109.5
H24A C24 H24C 109.5
H24B C24 H24C 109.5
C27 C25 C21 111.8(4)
C27 C25 C26 110.2(5)
C21 C25 C26 111.8(4)
C27 C25 H25A 107.6
C21 C25 H25A 107.6
C26 C25 H25A 107.6
C25 C26 H26A 109.5
C25 C26 H26B 109.5
H26A C26 H26B 109.5
C25 C26 H26C 109.5
H26A C26 H26C 109.5
H26B C26 H26C 109.5
C25 C27 H27A 109.5
C25 C27 H27B 109.5
H27A C27 H27B 109.5
C25 C27 H27C 109.5
H27A C27 H27C 109.5
H27B C27 H27C 109.5
O1 C28 Fe1 176.8(5)
O2 C29 Fe1 176.4(6)
F3 P1 F4 90.30(19)
F3 P1 F2 90.5(2)
F4 P1 F2 179.1(2)
F3 P1 F5 90.9(2)
F4 P1 F5 90.69(18)
F2 P1 F5 89.71(18)
F3 P1 F1 179.2(2)
F4 P1 F1 89.28(18)
F2 P1 F1 89.92(18)
F5 P1 F1 89.77(18)
F3 P1 F6 90.75(19)
F4 P1 F6 91.10(19)
F2 P1 F6 88.48(18)
F5 P1 F6 177.57(19)
F1 P1 F6 88.60(17)

loop_
_geom_bond_atom_site_label_1
_geom_bond_atom_site_label_2
_geom_bond_distance
Fe1 C29 1.768(6)
Fe1 C28 1.800(6)
Fe1 N2 1.858(4)
Fe1 N1 1.952(4)
Fe1 N3 1.960(3)
O1 C28 1.071(6)
O2 C29 1.114(6)
N1 C2 1.325(6)
N1 C16 1.454(5)
N2 C7 1.375(5)
N2 C3 1.378(6)
N3 C8 1.335(5)
N3 C10 1.477(6)
N4 C12 1.504(6)
N4 C14 1.508(6)
N4 C11 1.507(6)
N4 H4N 0.90(5)
C1 C2 1.502(6)
C1 H1A 0.9800
C1 H1B 0.9800
C1 H1C 0.9800
C2 C3 1.438(6)
C3 C4 1.370(6)
C4 C5 1.393(7)
C4 H4A 0.9500
C5 C6 1.383(7)
C5 H5A 0.9500
C6 C7 1.400(6)
C6 H6A 0.9500
C7 C8 1.423(6)
C8 C9 1.499(6)
C9 H9A 0.9800
C9 H9B 0.9800
C9 H9C 0.9800
C10 C11 1.517(7)
C10 H10A 0.9900
C10 H10B 0.9900
C11 H11A 0.9900
C11 H11B 0.9900
C12 C13 1.504(7)
C12 H12A 0.9900
C12 H12B 0.9900
C13 H13A 0.9800
C13 H13B 0.9800
C13 H13C 0.9800
C14 C15 1.509(7)
C14 H14A 0.9900
C14 H14B 0.9900
C15 H15A 0.9800
C15 H15B 0.9800
C15 H15C 0.9800
C16 C21 1.397(6)
C16 C17 1.402(6)
C17 C18 1.396(6)
C17 C22 1.507(7)
C18 C19 1.377(7)
C18 H18A 0.9500
C19 C20 1.374(7)
C19 H19A 0.9500
C20 C21 1.400(6)
C20 H20A 0.9500
C21 C25 1.517(7)
C22 C23 1.518(8)
C22 C24 1.545(7)
C22 H22A 1.0000
C23 H23A 0.9800
C23 H23B 0.9800
C23 H23C 0.9800
C24 H24A 0.9800
C24 H24B 0.9800
C24 H24C 0.9800
C25 C27 1.516(8)
C25 C26 1.535(7)
C25 H25A 1.0000
C26 H26A 0.9800
C26 H26B 0.9800
C26 H26C 0.9800
C27 H27A 0.9800
C27 H27B 0.9800
C27 H27C 0.9800
P1 F3 1.573(3)
P1 F4 1.579(3)
P1 F2 1.588(3)
P1 F5 1.590(3)
P1 F1 1.596(3)
P1 F6 1.605(3)

loop_
_geom_hbond_atom_site_label_D
_geom_hbond_atom_site_label_H
_geom_hbond_atom_site_label_A
_geom_hbond_distance_DH
_geom_hbond_distance_HA
_geom_hbond_distance_DA
_geom_hbond_angle_DHA
_geom_hbond_site_symmetry_A
C9 H9B F4 0.98 2.50 3.382(6) 149.2 2_656
C10 H10B F1 0.99 2.57 3.417(6) 143.1 4_465
C13 H13A N2 0.98 2.67 3.456(6) 137.9 1_545
C13 H13C F2 0.98 2.54 3.270(6) 131.6 3_656
C14 H14A F5 0.99 2.58 3.489(6) 152.0 4_465
C14 H14B F5 0.99 2.50 3.244(6) 132.0 2_646
C15 H15C F1 0.98 2.43 3.349(6) 155.5 3_656
N4 H4N F2 0.90(5) 2.61(5) 3.271(5) 132(4) 3_656
N4 H4N F6 0.90(5) 2.14(5) 3.030(5) 173(4) 3_656

loop_
_geom_torsion_atom_site_label_1
_geom_torsion_atom_site_label_2
_geom_torsion_atom_site_label_3
_geom_torsion_atom_site_label_4
_geom_torsion
C29 Fe1 N2 C7 93.3(6)
C28 Fe1 N2 C7 -88.1(3)
N1 Fe1 N2 C7 170.4(3)
N3 Fe1 N2 C7 9.7(3)
C29 Fe1 N2 C3 -85.7(6)
C28 Fe1 N2 C3 93.0(3)
N1 Fe1 N2 C3 -8.6(3)
N3 Fe1 N2 C3 -169.2(3)
C16 N1 C2 C3 170.5(4)
Fe1 N1 C2 C3 -7.9(5)
C16 N1 C2 C1 -8.9(7)
Fe1 N1 C2 C1 172.7(4)
C7 N2 C3 C4 2.9(6)
Fe1 N2 C3 C4 -178.2(3)
C7 N2 C3 C2 -172.2(4)
Fe1 N2 C3 C2 6.7(5)
N1 C2 C3 C4 -173.5(5)
C1 C2 C3 C4 5.9(8)
N1 C2 C3 N2 1.1(5)
C1 C2 C3 N2 -179.5(4)
N2 C3 C4 C5 -0.3(7)
C2 C3 C4 C5 173.7(5)
C3 C4 C5 C6 -1.5(8)
C4 C5 C6 C7 0.7(8)
C3 N2 C7 C6 -3.7(6)
Fe1 N2 C7 C6 177.4(3)
C3 N2 C7 C8 172.0(4)
Fe1 N2 C7 C8 -6.9(5)
C5 C6 C7 N2 1.9(7)
C5 C6 C7 C8 -173.0(5)
C10 N3 C8 C7 -175.4(4)
Fe1 N3 C8 C7 10.4(5)
C10 N3 C8 C9 4.5(7)
Fe1 N3 C8 C9 -169.7(4)
N2 C7 C8 N3 -2.6(6)
C6 C7 C8 N3 172.7(5)
N2 C7 C8 C9 177.6(4)
C6 C7 C8 C9 -7.2(8)
C8 N3 C10 C11 -99.2(5)
Fe1 N3 C10 C11 74.5(4)
C12 N4 C11 C10 163.5(4)
C14 N4 C11 C10 -71.2(5)
N3 C10 C11 N4 -168.5(3)
C14 N4 C12 C13 169.0(4)
C11 N4 C12 C13 -65.9(5)
C12 N4 C14 C15 -74.5(6)
C11 N4 C14 C15 160.5(4)
C2 N1 C16 C21 -91.3(5)
Fe1 N1 C16 C21 87.0(5)
C2 N1 C16 C17 91.5(5)
Fe1 N1 C16 C17 -90.2(5)
C21 C16 C17 C18 -1.9(7)
N1 C16 C17 C18 175.1(4)
C21 C16 C17 C22 179.5(4)
N1 C16 C17 C22 -3.5(7)
C16 C17 C18 C19 1.2(7)
C22 C17 C18 C19 179.9(5)
C17 C18 C19 C20 -0.4(8)
C18 C19 C20 C21 0.1(8)
C17 C16 C21 C20 1.7(7)
N1 C16 C21 C20 -175.4(4)
C17 C16 C21 C25 -177.5(4)
N1 C16 C21 C25 5.4(7)
C19 C20 C21 C16 -0.8(7)
C19 C20 C21 C25 178.5(5)
C18 C17 C22 C23 -62.5(6)
C16 C17 C22 C23 116.1(5)
C18 C17 C22 C24 60.4(6)
C16 C17 C22 C24 -121.0(5)
C16 C21 C25 C27 110.7(5)
C20 C21 C25 C27 -68.4(6)
C16 C21 C25 C26 -125.1(5)
C20 C21 C25 C26 55.7(6)
